data_2242395
loop_
_publ_author_name
'Osorio, Luis F. B.'
'Carvalho, Samir A.'
'da Silva, Edson F.'
'Fraga, Carlos A. M.'
'Wardell, Solange M. S. V.'
'Milne, Bruce F.'
'Wardell, James L.'
'Harrison, William T. A.'

_publ_section_title
;
 Different molecular conformations in the crystal structures of three
 5-nitroimidazolyl derivatives
;
_journal_coeditor_code MW2136
_journal_issue 3
_journal_name_full 'Acta Crystallographica Section E'
_journal_page_first 380
_journal_page_last 384
_journal_paper_doi 10.1107/S2056989018002876
_journal_volume 74
_journal_year 2018
_chemical_formula_iupac 'C12 H11 F N4 O3'
_chemical_formula_moiety 'C12 H11 F N4 O3'
_chemical_formula_sum 'C12 H11 F N4 O3'
_chemical_formula_weight 278.25
_chemical_name_systematic
;
(<i>E</i>)-1-Methyl-5-nitro-1<i>H</i>-imidazole-2-carbaldehyde
<i>O</i>-(4-fluorobenzyl) oxime
;
_space_group_crystal_system monoclinic
_space_group_IT_number 14
_space_group_name_Hall '-P 2yn'
_space_group_name_H-M_alt 'P 1 21/n 1'
_symmetry_space_group_name_Hall '-P 2yn'
_symmetry_space_group_name_H-M 'P 1 21/n 1'
_atom_sites_solution_hydrogens geom
_atom_sites_solution_primary direct
_audit_creation_method SHELXL-2014/7
_cell_angle_alpha 90
_cell_angle_beta 102.988(7)
_cell_angle_gamma 90
_cell_formula_units_Z 4
_cell_length_a 7.5484(2)
_cell_length_b 12.6442(4)
_cell_length_c 13.4150(9)
_cell_measurement_reflns_used 7472
_cell_measurement_temperature 120(2)
_cell_measurement_theta_max 27.5
_cell_measurement_theta_min 3.1
_cell_volume 1247.62(10)
_computing_cell_refinement
;
CrystalClear (Rigaku, 2012)
;
_computing_data_collection
;
CrystalClear (Rigaku, 2012)
;
_computing_data_reduction
;
CrystalClear (Rigaku, 2012)
;
_computing_molecular_graphics
;
ORTEP-3 for Windows (Farrugia, 2012)
;
_computing_publication_material
;
publCIF (Westrip, 2010)
;
_computing_structure_refinement
;
SHELXL2014 (Sheldrick, 2015)
;
_computing_structure_solution
;
SHELXS97 (Sheldrick, 2008)
;
_diffrn_ambient_temperature 120(2)
_diffrn_measured_fraction_theta_full 0.999
_diffrn_measured_fraction_theta_max 0.999
_diffrn_measurement_device_type 'Rigaku Saturn724+ CCD'
_diffrn_measurement_method \w
_diffrn_radiation_type MoK\a
_diffrn_radiation_wavelength 0.71073
_diffrn_reflns_av_R_equivalents 0.0207
_diffrn_reflns_limit_h_max 9
_diffrn_reflns_limit_h_min -9
_diffrn_reflns_limit_k_max 16
_diffrn_reflns_limit_k_min -14
_diffrn_reflns_limit_l_max 17
_diffrn_reflns_limit_l_min -14
_diffrn_reflns_number 8522
_diffrn_reflns_theta_full 25.242
_diffrn_reflns_theta_max 27.481
_diffrn_reflns_theta_min 3.117
_exptl_absorpt_coefficient_mu 0.119
_exptl_absorpt_correction_T_max 1.000
_exptl_absorpt_correction_T_min 0.802
_exptl_absorpt_correction_type multi-scan
_exptl_absorpt_process_details
;
(<i>FS_ABSCOR</i>; Rigaku, 2013)
;
_exptl_crystal_colour orange
_exptl_crystal_density_diffrn 1.481
_exptl_crystal_description block
_exptl_crystal_F_000 576
_exptl_crystal_size_max 0.19
_exptl_crystal_size_mid 0.13
_exptl_crystal_size_min 0.10
_refine_diff_density_max 0.290
_refine_diff_density_min -0.180
_refine_ls_extinction_method none
_refine_ls_goodness_of_fit_ref 1.090
_refine_ls_hydrogen_treatment constr
_refine_ls_matrix_type full
_refine_ls_number_parameters 182
_refine_ls_number_reflns 2848
_refine_ls_number_restraints 0
_refine_ls_restrained_S_all 1.090
_refine_ls_R_factor_all 0.0440
_refine_ls_R_factor_gt 0.0338
_refine_ls_shift/su_max 0.000
_refine_ls_shift/su_mean 0.000
_refine_ls_structure_factor_coef Fsqd
_refine_ls_weighting_details 'w=1/[\s^2^(Fo^2^)+(0.0501P)^2^+0.1808P] where P=(Fo^2^+2Fc^2^)/3'
_refine_ls_weighting_scheme calc
_refine_ls_wR_factor_gt 0.0906
_refine_ls_wR_factor_ref 0.0943
_reflns_number_gt 2292
_reflns_number_total 2848
_reflns_threshold_expression 'I > 2\s(I)'
_cod_data_source_file mw2136sup1.cif
_cod_data_source_block II
_cod_database_code 2242395
_shelx_space_group_comment
;
The symmetry employed for this shelxl refinement is uniquely defined
by the following loop, which should always be used as a source of
symmetry information in preference to the above space-group names.
They are only intended as comments.
;
_shelx_estimated_absorpt_t_min 0.978
_shelx_estimated_absorpt_t_max 0.988

loop_
_space_group_symop_operation_xyz
'x, y, z'
'-x+1/2, y+1/2, -z+1/2'
'-x, -y, -z'
'x-1/2, -y-1/2, z-1/2'

loop_
_atom_site_type_symbol
_atom_site_label
_atom_site_fract_x
_atom_site_fract_y
_atom_site_fract_z
_atom_site_U_iso_or_equiv
_atom_site_adp_type
_atom_site_calc_flag
_atom_site_occupancy
C C1 0.40044(15) 0.59196(9) 0.16775(9) 0.0177(2) Uani d 1
C C2 0.38559(16) 0.48697(9) 0.14129(9) 0.0192(3) Uani d 1
H H2 0.3923 0.4590 0.0765 0.023 Uiso calc 1
C C3 0.35720(15) 0.49975(9) 0.29626(9) 0.0160(2) Uani d 1
C C4 0.40828(17) 0.69554(9) 0.33328(9) 0.0213(3) Uani d 1
H H4A 0.3204 0.7499 0.3025 0.032 Uiso calc 1
H H4B 0.5320 0.7228 0.3401 0.032 Uiso calc 1
H H4C 0.3892 0.6769 0.4010 0.032 Uiso calc 1
C C5 0.32784(15) 0.46335(9) 0.39394(9) 0.0176(2) Uani d 1
H H5 0.3457 0.3906 0.4109 0.021 Uiso calc 1
C C6 0.18665(15) 0.54029(9) 0.60895(9) 0.0185(2) Uani d 1
H H6A 0.0718 0.5716 0.5697 0.022 Uiso calc 1
H H6B 0.2737 0.5984 0.6330 0.022 Uiso calc 1
C C7 0.15188(14) 0.47943(9) 0.69873(9) 0.0175(2) Uani d 1
C C8 0.10500(15) 0.37210(9) 0.69078(9) 0.0201(3) Uani d 1
H H8 0.1018 0.3354 0.6286 0.024 Uiso calc 1
C C9 0.06311(16) 0.31892(10) 0.77312(10) 0.0238(3) Uani d 1
H H9 0.0328 0.2459 0.7684 0.029 Uiso calc 1
C C10 0.06662(16) 0.37454(11) 0.86169(10) 0.0249(3) Uani d 1
C C11 0.11210(17) 0.48020(11) 0.87283(9) 0.0250(3) Uani d 1
H H11 0.1132 0.5165 0.9350 0.030 Uiso calc 1
C C12 0.15620(16) 0.53179(10) 0.79027(9) 0.0210(3) Uani d 1
H H12 0.1900 0.6043 0.7965 0.025 Uiso calc 1
N N1 0.36001(13) 0.42969(8) 0.22186(7) 0.0187(2) Uani d 1
N N2 0.38326(12) 0.60100(7) 0.26758(7) 0.0160(2) Uani d 1
N N3 0.27904(12) 0.52518(8) 0.45773(7) 0.0180(2) Uani d 1
N N4 0.42710(14) 0.67827(8) 0.10515(8) 0.0225(2) Uani d 1
O O1 0.26029(11) 0.46915(6) 0.54488(6) 0.01878(19) Uani d 1
O O2 0.44180(14) 0.76801(7) 0.14148(7) 0.0315(2) Uani d 1
O O3 0.43216(14) 0.65795(8) 0.01587(7) 0.0338(2) Uani d 1
F F1 0.02098(11) 0.32309(7) 0.94206(6) 0.0378(2) Uani d 1

loop_
_atom_site_aniso_label
_atom_site_aniso_U_11
_atom_site_aniso_U_22
_atom_site_aniso_U_33
_atom_site_aniso_U_12
_atom_site_aniso_U_13
_atom_site_aniso_U_23
C1 0.0181(5) 0.0188(6) 0.0166(6) 0.0022(4) 0.0048(4) 0.0022(5)
C2 0.0219(6) 0.0197(6) 0.0162(6) 0.0018(4) 0.0051(4) -0.0009(5)
C3 0.0138(5) 0.0155(5) 0.0181(6) 0.0007(4) 0.0022(4) 0.0002(5)
C4 0.0275(6) 0.0157(6) 0.0215(6) -0.0017(4) 0.0071(5) -0.0037(5)
C5 0.0177(5) 0.0164(6) 0.0184(6) -0.0011(4) 0.0030(4) 0.0005(5)
C6 0.0188(5) 0.0187(6) 0.0185(6) 0.0011(4) 0.0055(4) -0.0031(5)
C7 0.0121(5) 0.0208(6) 0.0189(6) 0.0023(4) 0.0022(4) 0.0004(5)
C8 0.0180(5) 0.0211(6) 0.0206(6) 0.0016(4) 0.0031(4) -0.0007(5)
C9 0.0214(6) 0.0211(6) 0.0286(7) 0.0017(5) 0.0049(5) 0.0053(5)
C10 0.0212(6) 0.0328(7) 0.0217(6) 0.0045(5) 0.0067(5) 0.0111(5)
C11 0.0237(6) 0.0342(7) 0.0174(6) 0.0031(5) 0.0053(5) -0.0008(5)
C12 0.0188(6) 0.0221(6) 0.0218(6) 0.0010(4) 0.0037(4) -0.0012(5)
N1 0.0203(5) 0.0175(5) 0.0181(5) 0.0003(4) 0.0042(4) -0.0013(4)
N2 0.0164(4) 0.0146(5) 0.0172(5) 0.0012(4) 0.0041(4) 0.0005(4)
N3 0.0170(5) 0.0200(5) 0.0167(5) -0.0001(4) 0.0032(4) 0.0030(4)
N4 0.0237(5) 0.0212(5) 0.0243(6) 0.0027(4) 0.0092(4) 0.0038(4)
O1 0.0230(4) 0.0186(4) 0.0164(4) 0.0026(3) 0.0077(3) 0.0022(3)
O2 0.0468(6) 0.0176(5) 0.0332(6) -0.0032(4) 0.0158(4) 0.0013(4)
O3 0.0537(6) 0.0307(5) 0.0217(5) 0.0033(4) 0.0182(4) 0.0037(4)
F1 0.0437(5) 0.0446(5) 0.0286(4) 0.0027(4) 0.0158(4) 0.0162(4)

loop_
_atom_type_symbol
_atom_type_description
_atom_type_scat_dispersion_real
_atom_type_scat_dispersion_imag
_atom_type_scat_source
C C 0.0033 0.0016 'International Tables Vol C Tables 4.2.6.8 and 6.1.1.4'
H H 0.0000 0.0000 'International Tables Vol C Tables 4.2.6.8 and 6.1.1.4'
N N 0.0061 0.0033 'International Tables Vol C Tables 4.2.6.8 and 6.1.1.4'
O O 0.0106 0.0060 'International Tables Vol C Tables 4.2.6.8 and 6.1.1.4'
F F 0.0171 0.0103 'International Tables Vol C Tables 4.2.6.8 and 6.1.1.4'

loop_
_geom_angle_atom_site_label_1
_geom_angle_atom_site_label_2
_geom_angle_atom_site_label_3
_geom_angle
C2 C1 N2 108.14(10)
C2 C1 N4 127.25(11)
N2 C1 N4 124.60(10)
N1 C2 C1 109.26(10)
N1 C2 H2 125.4
C1 C2 H2 125.4
N1 C3 N2 112.56(10)
N1 C3 C5 119.63(10)
N2 C3 C5 127.81(10)
N2 C4 H4A 109.5
N2 C4 H4B 109.5
H4A C4 H4B 109.5
N2 C4 H4C 109.5
H4A C4 H4C 109.5
H4B C4 H4C 109.5
N3 C5 C3 122.53(11)
N3 C5 H5 118.7
C3 C5 H5 118.7
O1 C6 C7 108.62(9)
O1 C6 H6A 110.0
C7 C6 H6A 110.0
O1 C6 H6B 110.0
C7 C6 H6B 110.0
H6A C6 H6B 108.3
C12 C7 C8 118.98(11)
C12 C7 C6 119.43(10)
C8 C7 C6 121.49(11)
C9 C8 C7 120.48(11)
C9 C8 H8 119.8
C7 C8 H8 119.8
C10 C9 C8 118.41(12)
C10 C9 H9 120.8
C8 C9 H9 120.8
F1 C10 C9 118.57(12)
F1 C10 C11 118.42(12)
C9 C10 C11 123.01(12)
C10 C11 C12 117.84(12)
C10 C11 H11 121.1
C12 C11 H11 121.1
C11 C12 C7 121.26(11)
C11 C12 H12 119.4
C7 C12 H12 119.4
C3 N1 C2 105.71(10)
C3 N2 C1 104.31(9)
C3 N2 C4 126.92(10)
C1 N2 C4 128.42(10)
C5 N3 O1 110.43(9)
O2 N4 O3 123.85(11)
O2 N4 C1 119.16(10)
O3 N4 C1 116.99(10)
N3 O1 C6 107.89(8)

loop_
_geom_bond_atom_site_label_1
_geom_bond_atom_site_label_2
_geom_bond_distance
C1 C2 1.3721(16)
C1 N2 1.3789(15)
C1 N4 1.4187(15)
C2 N1 1.3506(15)
C2 H2 0.9500
C3 N1 1.3382(15)
C3 N2 1.3636(15)
C3 C5 1.4522(16)
C4 N2 1.4721(15)
C4 H4A 0.9800
C4 H4B 0.9800
C4 H4C 0.9800
C5 N3 1.2731(15)
C5 H5 0.9500
C6 O1 1.4393(13)
C6 C7 1.5013(16)
C6 H6A 0.9900
C6 H6B 0.9900
C7 C12 1.3890(16)
C7 C8 1.4005(17)
C8 C9 1.3890(17)
C8 H8 0.9500
C9 C10 1.3757(18)
C9 H9 0.9500
C10 F1 1.3679(14)
C10 C11 1.3791(19)
C11 C12 1.3888(17)
C11 H11 0.9500
C12 H12 0.9500
N3 O1 1.4012(12)
N4 O2 1.2301(14)
N4 O3 1.2339(14)

loop_
_geom_hbond_atom_site_label_D
_geom_hbond_atom_site_label_H
_geom_hbond_atom_site_label_A
_geom_hbond_site_symmetry_A
_geom_hbond_distance_DH
_geom_hbond_distance_HA
_geom_hbond_distance_DA
_geom_hbond_angle_DHA
C4 H4C N3 . 0.98 2.29 3.0184(15) 131
C4 H4A N1 2 0.98 2.63 3.5693(16) 160
C9 H9 N1 4_566 0.95 2.58 3.4973(16) 163
C2 H2 O3 3_665 0.95 2.49 3.3165(15) 145
C5 H5 O2 2_545 0.95 2.63 3.1676(14) 116
C6 H6A O2 4_576 0.99 2.54 3.1376(14) 119
C4 H4C F1 2_556 0.98 2.77 3.353(2) 119

loop_
_geom_torsion_atom_site_label_1
_geom_torsion_atom_site_label_2
_geom_torsion_atom_site_label_3
_geom_torsion_atom_site_label_4
_geom_torsion
N2 C1 C2 N1 -0.16(13)
N4 C1 C2 N1 -179.62(11)
N1 C3 C5 N3 -162.10(10)
N2 C3 C5 N3 17.64(18)
O1 C6 C7 C12 152.70(10)
O1 C6 C7 C8 -30.95(14)
C12 C7 C8 C9 0.13(16)
C6 C7 C8 C9 -176.23(10)
C7 C8 C9 C10 0.82(17)
C8 C9 C10 F1 178.37(10)
C8 C9 C10 C11 -0.87(18)
F1 C10 C11 C12 -179.30(10)
C9 C10 C11 C12 -0.05(18)
C10 C11 C12 C7 1.06(18)
C8 C7 C12 C11 -1.10(17)
C6 C7 C12 C11 175.34(10)
N2 C3 N1 C2 -1.05(13)
C5 C3 N1 C2 178.73(10)
C1 C2 N1 C3 0.72(13)
N1 C3 N2 C1 0.95(12)
C5 C3 N2 C1 -178.81(11)
N1 C3 N2 C4 -172.71(10)
C5 C3 N2 C4 7.53(18)
C2 C1 N2 C3 -0.46(12)
N4 C1 N2 C3 179.02(10)
C2 C1 N2 C4 173.07(10)
N4 C1 N2 C4 -7.45(18)
C3 C5 N3 O1 179.79(9)
C2 C1 N4 O2 -178.34(11)
N2 C1 N4 O2 2.29(17)
C2 C1 N4 O3 2.41(18)
N2 C1 N4 O3 -176.96(11)
C5 N3 O1 C6 -173.96(9)
C7 C6 O1 N3 175.61(8)

_cod_database_fobs_code 2242395
